data_1526660
loop_
_publ_author_name
'Sokolowski, J.'
'Kotarba, A.'

_publ_section_title
;
 The structure of potassium aluminium oxide K Al O2
;
_journal_name_full 'Materials Science Forum'
_journal_page_first 954
_journal_page_last 959
_journal_volume 321
_journal_year 2000
_chemical_formula_sum 'Al K O2'
_chemical_name_systematic 'K Al O2'
_space_group_IT_number 61
_symmetry_space_group_name_Hall '-P 2ac 2ab'
_symmetry_space_group_name_H-M 'P b c a'
_cell_angle_alpha 90
_cell_angle_beta 90
_cell_angle_gamma 90
_cell_formula_units_Z 16
_cell_length_a 5.4482
_cell_length_b 10.916
_cell_length_c 15.445
_cell_volume 918.554
_citation_journal_id_ASTM MSFOEP
_cod_data_source_file Sokolowski_MSFOEP_2000_356.cif
_cod_data_source_block Al1K1O2
_cod_original_cell_volume 918.5536
_cod_original_formula_sum 'Al1 K1 O2'
_cod_database_code 1526660

loop_
_symmetry_equiv_pos_as_xyz
x,y,z
-x+1/2,-y,z+1/2
x+1/2,-y+1/2,-z
-x,y+1/2,-z+1/2
-x,-y,-z
x-1/2,y,-z-1/2
-x-1/2,y-1/2,z
x,-y-1/2,z-1/2

loop_
_atom_site_label
_atom_site_type_symbol
_atom_site_fract_x
_atom_site_fract_y
_atom_site_fract_z
_atom_site_occupancy
_atom_site_U_iso_or_equiv
O4 O-2 0.08 0.499 0.293 1 0.0
O1 O-2 0.558 0.303 0.028 1 0.0
O3 O-2 0.28 0.152 0.142 1 0.0
Al1 Al+3 0.253 0.011 0.181 1 0.0
O2 O-2 0.162 0.414 0.098 1 0.0
Al2 Al+3 0.277 0.252 0.063 1 0.0
K1 K+1 0.745 0.06 0.065 1 0.0
K2 K+1 0.794 0.268 0.195 1 0.0
